data_7248780
loop_
_publ_author_name
'\/Lyczko, Krzysztof'
'Pogorzelska, Anna'
'Cz\;e\'scik, Urszula'
'Koronkiewicz, Miros\/lawa'
'Rode, Joanna E.'
'Bednarek, El\.zbieta'
'Kaw\;ecki, Robert'
'W\;egrzy\'nska, Karolina'
'Baraniak, Anna'
'Milczarek, Ma\/lgorzata'
'Dobrowolski, Jan Cz.'

_publ_section_title
;
 Tricarbonyl rhenium(i) complexes with 8-hydroxyquinolines: structural,
 chemical, antibacterial, and anticancer characteristics
;
_journal_issue 25
_journal_name_full 'RSC Advances'
_journal_page_first 18080
_journal_page_last 18092
_journal_paper_doi 10.1039/D4RA03141E
_journal_volume 14
_journal_year 2024
_chemical_formula_moiety 'C17 H14 N3 O4 Re'
_chemical_formula_sum 'C17 H14 N3 O4 Re'
_chemical_formula_weight 510.51
_chemical_name_systematic
;
tricarbonyl-(2-methylimidazole)-(2-methylquinolin-8-olato-N,O)-rhenium(I)
;
_space_group_crystal_system monoclinic
_space_group_IT_number 14
_space_group_name_Hall '-P 2ybc'
_space_group_name_H-M_alt 'P 1 21/c 1'
_atom_sites_solution_hydrogens mixed
_atom_sites_solution_primary direct
_audit_creation_date 2023-06-26
_audit_creation_method
;
Olex2 1.5
(compiled 2023.03.06 svn.rbb2c1857 for OlexSys, GUI svn.r6748)
;
_audit_update_record
;
2024-04-21 deposited with the CCDC.	2024-05-26 downloaded from the CCDC.
;
_cell_angle_alpha 90
_cell_angle_beta 93.2445(6)
_cell_angle_gamma 90
_cell_formula_units_Z 4
_cell_length_a 7.23554(4)
_cell_length_b 17.95049(11)
_cell_length_c 12.33498(10)
_cell_measurement_reflns_used 35615
_cell_measurement_temperature 100.0(1)
_cell_measurement_theta_max 70.7210
_cell_measurement_theta_min 4.3350
_cell_volume 1599.518(19)
_computing_cell_refinement 'CrysAlisPro (Rigaku OD, 2022)'
_computing_data_collection 'CrysAlisPro (Rigaku OD, 2022)'
_computing_data_reduction 'CrysAlisPro (Rigaku OD, 2022)'
_computing_molecular_graphics 'Olex2 1.5 (Dolomanov et al., 2009)'
_computing_publication_material 'Olex2 1.5 (Dolomanov et al., 2009)'
_computing_structure_refinement 'SHELXL 2017/1 (Sheldrick, 2015)'
_diffrn_ambient_temperature 100.0(1)
_diffrn_detector_area_resol_mean 16.0131
_diffrn_measured_fraction_theta_full 1.000
_diffrn_measured_fraction_theta_max 0.999
_diffrn_measurement_device_type 'SuperNova, Dual, Cu at home/near, Eos'
_diffrn_measurement_method '\w scans'
_diffrn_radiation_type CuK\a
_diffrn_radiation_wavelength 1.54184
_diffrn_reflns_av_R_equivalents 0.0326
_diffrn_reflns_av_unetI/netI 0.0109
_diffrn_reflns_Laue_measured_fraction_full 1.000
_diffrn_reflns_Laue_measured_fraction_max 0.999
_diffrn_reflns_limit_h_max 8
_diffrn_reflns_limit_h_min -8
_diffrn_reflns_limit_k_max 21
_diffrn_reflns_limit_k_min -21
_diffrn_reflns_limit_l_max 14
_diffrn_reflns_limit_l_min -15
_diffrn_reflns_number 53161
_diffrn_reflns_point_group_measured_fraction_full 1.000
_diffrn_reflns_point_group_measured_fraction_max 0.999
_diffrn_reflns_theta_full 67.684
_diffrn_reflns_theta_max 70.632
_diffrn_reflns_theta_min 4.354
_diffrn_source 'micro-focus sealed X-ray tube'
_exptl_absorpt_coefficient_mu 15.123
_exptl_absorpt_correction_T_max 1.00000
_exptl_absorpt_correction_T_min 0.45684
_exptl_absorpt_correction_type multi-scan
_exptl_absorpt_process_details 'CrysAlisPro (Rigaku OD, 2022)'
_exptl_crystal_colour brown
_exptl_crystal_density_diffrn 2.120
_exptl_crystal_description block
_exptl_crystal_F_000 976
_exptl_crystal_size_max 0.15
_exptl_crystal_size_mid 0.05
_exptl_crystal_size_min 0.03
_refine_diff_density_max 0.395
_refine_diff_density_min -0.527
_refine_diff_density_rms 0.065
_refine_ls_extinction_coef 0.000070(13)
_refine_ls_extinction_expression Fc^*^=kFc[1+0.001xFc^2^\l^3^/sin(2\q)]^-1/4^
_refine_ls_extinction_method 'SHELXL-2017/1 (Sheldrick 2017)'
_refine_ls_goodness_of_fit_ref 1.064
_refine_ls_hydrogen_treatment mixed
_refine_ls_matrix_type full
_refine_ls_number_parameters 233
_refine_ls_number_reflns 3063
_refine_ls_number_restraints 0
_refine_ls_restrained_S_all 1.064
_refine_ls_R_factor_all 0.0134
_refine_ls_R_factor_gt 0.0126
_refine_ls_shift/su_max 0.004
_refine_ls_shift/su_mean 0.000
_refine_ls_structure_factor_coef Fsqd
_refine_ls_weighting_details 'w=1/[\s^2^(Fo^2^)+(0.0129P)^2^+1.8701P] where P=(Fo^2^+2Fc^2^)/3'
_refine_ls_weighting_scheme calc
_refine_ls_wR_factor_gt 0.0300
_refine_ls_wR_factor_ref 0.0303
_reflns_Friedel_coverage 0.000
_reflns_number_gt 2961
_reflns_number_total 3063
_reflns_threshold_expression 'I > 2\s(I)'
_cod_data_source_file d4ra03141e2.cif
_cod_data_source_block 6-re(co)3(meQ)mehim
_cod_original_cell_volume 1599.517(19)
_cod_database_code 7248780
_shelx_shelxl_version_number 2017/1
_shelx_space_group_comment
;
The symmetry employed for this shelxl refinement is uniquely defined
by the following loop, which should always be used as a source of
symmetry information in preference to the above space-group names.
They are only intended as comments.
;
_olex2_refinement_description
;
1. Fixed Uiso
 At 1.2 times of:
  All C(H) groups
 At 1.5 times of:
  All C(H,H,H) groups
2.a Aromatic/amide H refined with riding coordinates:
 C15(H15), C10(H10), C9(H9), C16(H16), C5(H5), C6(H6), C8(H8)
2.b Idealised Me refined as rotating group:
 C13(H13A,H13B,H13C), C17(H17A,H17B,H17C)
;
_olex2_submission_special_instructions 'No special instructions were received'

loop_
_space_group_symop_operation_xyz
'x, y, z'
'-x, y+1/2, -z+1/2'
'-x, -y, -z'
'x, -y-1/2, z-1/2'

loop_
_atom_site_label
_atom_site_type_symbol
_atom_site_fract_x
_atom_site_fract_y
_atom_site_fract_z
_atom_site_U_iso_or_equiv
_atom_site_adp_type
_atom_site_occupancy
_atom_site_site_symmetry_order
_atom_site_calc_flag
_atom_site_refinement_flags_posn
_atom_site_refinement_flags_adp
_atom_site_refinement_flags_occupancy
_atom_site_disorder_assembly
_atom_site_disorder_group
Re1 Re 0.79535(2) 0.61424(2) 0.19663(2) 0.01072(4) Uani 1 1 d . . . . .
O4 O 0.86752(19) 0.50029(8) 0.17441(11) 0.0129(3) Uani 1 1 d . . . . .
O1 O 0.9268(2) 0.67049(8) -0.02008(12) 0.0197(3) Uani 1 1 d . . . . .
O2 O 0.6557(2) 0.77435(8) 0.22449(13) 0.0228(3) Uani 1 1 d . . . . .
O3 O 1.1845(2) 0.66842(9) 0.27173(14) 0.0226(3) Uani 1 1 d . . . . .
N1 N 0.7497(2) 0.56244(9) 0.35681(14) 0.0115(3) Uani 1 1 d . . . . .
N2 N 0.5209(2) 0.57123(9) 0.14071(14) 0.0134(3) Uani 1 1 d . . . . .
C7 C 0.8052(3) 0.44536(11) 0.45668(17) 0.0137(4) Uani 1 1 d . . . . .
N3 N 0.2745(2) 0.53973(10) 0.03904(16) 0.0157(4) Uani 1 1 d . . . . .
C15 C 0.2919(3) 0.48748(12) 0.12005(17) 0.0162(4) Uani 1 1 d . . . . .
H15 H 0.213707 0.445842 0.130102 0.019 Uiso 1 1 calc R U . . .
C10 C 0.9195(3) 0.38327(11) 0.26283(18) 0.0155(4) Uani 1 1 d . . . . .
H10 H 0.958725 0.361165 0.198048 0.019 Uiso 1 1 calc R U . . .
C1 C 0.8692(3) 0.64778(11) 0.05922(17) 0.0144(4) Uani 1 1 d . . . . .
C2 C 0.7075(3) 0.71370(12) 0.21570(17) 0.0159(4) Uani 1 1 d . . . . .
C12 C 0.8072(3) 0.48888(11) 0.36104(16) 0.0120(4) Uani 1 1 d . . . . .
C9 C 0.9149(3) 0.34014(12) 0.35800(18) 0.0177(4) Uani 1 1 d . . . . .
H9 H 0.951061 0.289303 0.356072 0.021 Uiso 1 1 calc R U . . .
C13 C 0.6231(3) 0.67218(12) 0.44529(18) 0.0184(4) Uani 1 1 d . . . . .
H13A H 0.725412 0.706251 0.432527 0.028 Uiso 1 1 calc R U . . .
H13B H 0.571718 0.684010 0.515076 0.028 Uiso 1 1 calc R U . . .
H13C H 0.526423 0.677673 0.386909 0.028 Uiso 1 1 calc R U . . .
C3 C 1.0385(3) 0.64681(12) 0.24617(17) 0.0163(4) Uani 1 1 d . . . . .
C17 C 0.4284(3) 0.65554(13) -0.01767(19) 0.0215(5) Uani 1 1 d . . . . .
H17A H 0.402024 0.700654 0.023461 0.032 Uiso 1 1 calc R U . . .
H17B H 0.339053 0.651224 -0.080108 0.032 Uiso 1 1 calc R U . . .
H17C H 0.553939 0.658470 -0.043249 0.032 Uiso 1 1 calc R U . . .
C16 C 0.4431(3) 0.50734(12) 0.18259(17) 0.0151(4) Uani 1 1 d . . . . .
H16 H 0.489222 0.481550 0.245706 0.018 Uiso 1 1 calc R U . . .
C5 C 0.6955(3) 0.55388(12) 0.54631(17) 0.0147(4) Uani 1 1 d . . . . .
H5 H 0.659460 0.578136 0.610219 0.018 Uiso 1 1 calc R U . . .
C14 C 0.4133(3) 0.58933(12) 0.05333(17) 0.0145(4) Uani 1 1 d . . . . .
C6 C 0.7493(3) 0.48119(12) 0.55115(17) 0.0148(4) Uani 1 1 d . . . . .
H6 H 0.749055 0.454748 0.617854 0.018 Uiso 1 1 calc R U . . .
C4 C 0.6928(3) 0.59368(11) 0.44737(17) 0.0131(4) Uani 1 1 d . . . . .
C8 C 0.8595(3) 0.36972(12) 0.45336(18) 0.0163(4) Uani 1 1 d . . . . .
H8 H 0.857671 0.339678 0.516686 0.020 Uiso 1 1 calc R U . . .
C11 C 0.8673(3) 0.45760(11) 0.26252(17) 0.0129(4) Uani 1 1 d . . . . .
H3 H 0.213(3) 0.5344(13) -0.014(2) 0.011(6) Uiso 1 1 d . . . . .

loop_
_atom_site_aniso_label
_atom_site_aniso_U_11
_atom_site_aniso_U_22
_atom_site_aniso_U_33
_atom_site_aniso_U_23
_atom_site_aniso_U_13
_atom_site_aniso_U_12
Re1 0.01058(6) 0.01256(6) 0.00903(6) 0.00071(3) 0.00072(3) -0.00112(3)
O4 0.0153(7) 0.0136(7) 0.0101(7) 0.0008(5) 0.0021(5) 0.0005(5)
O1 0.0236(8) 0.0227(8) 0.0133(8) 0.0021(6) 0.0055(6) -0.0021(6)
O2 0.0304(9) 0.0163(8) 0.0222(9) 0.0023(6) 0.0048(7) 0.0038(7)
O3 0.0142(7) 0.0259(8) 0.0271(9) 0.0049(7) -0.0049(6) -0.0071(6)
N1 0.0107(8) 0.0131(8) 0.0107(9) 0.0012(7) 0.0000(6) -0.0019(6)
N2 0.0117(8) 0.0161(8) 0.0126(9) -0.0005(7) 0.0023(7) -0.0005(6)
C7 0.0102(9) 0.0175(10) 0.0133(11) 0.0010(8) -0.0003(8) -0.0013(7)
N3 0.0137(8) 0.0202(9) 0.0128(10) -0.0014(7) -0.0031(7) -0.0013(7)
C15 0.0148(10) 0.0184(11) 0.0157(11) -0.0003(8) 0.0047(8) -0.0019(8)
C10 0.0152(10) 0.0190(11) 0.0125(11) -0.0031(8) 0.0005(8) 0.0012(8)
C1 0.0132(9) 0.0143(10) 0.0155(11) -0.0035(8) -0.0006(8) 0.0000(8)
C2 0.0156(10) 0.0205(11) 0.0118(11) 0.0032(8) 0.0022(8) -0.0032(8)
C12 0.0099(9) 0.0138(10) 0.0122(10) -0.0001(8) -0.0014(7) -0.0011(7)
C9 0.0183(10) 0.0139(10) 0.0209(11) -0.0001(9) 0.0006(8) 0.0008(8)
C13 0.0254(11) 0.0162(11) 0.0139(11) -0.0014(8) 0.0032(9) 0.0022(9)
C3 0.0208(11) 0.0164(10) 0.0118(10) 0.0046(8) 0.0026(8) 0.0011(8)
C17 0.0196(11) 0.0214(11) 0.0230(12) 0.0060(9) -0.0040(9) -0.0016(9)
C16 0.0147(10) 0.0178(10) 0.0132(11) 0.0014(8) 0.0034(8) -0.0019(8)
C5 0.0135(9) 0.0199(11) 0.0108(10) -0.0027(8) 0.0018(8) -0.0015(8)
C14 0.0126(9) 0.0170(10) 0.0141(11) -0.0013(8) 0.0022(8) 0.0007(8)
C6 0.0133(9) 0.0202(11) 0.0110(10) 0.0021(8) 0.0001(8) -0.0012(8)
C4 0.0121(9) 0.0148(10) 0.0126(10) -0.0021(8) 0.0011(8) -0.0021(8)
C8 0.0164(10) 0.0161(10) 0.0164(11) 0.0040(8) 0.0006(8) -0.0007(8)
C11 0.0097(9) 0.0166(10) 0.0124(10) 0.0013(8) -0.0002(7) -0.0019(7)

loop_
_atom_type_symbol
_atom_type_description
_atom_type_scat_dispersion_real
_atom_type_scat_dispersion_imag
_atom_type_scat_source
C C 0.0181 0.0091 'International Tables Vol C Tables 4.2.6.8 and 6.1.1.4'
H H 0.0000 0.0000 'International Tables Vol C Tables 4.2.6.8 and 6.1.1.4'
N N 0.0311 0.0180 'International Tables Vol C Tables 4.2.6.8 and 6.1.1.4'
O O 0.0492 0.0322 'International Tables Vol C Tables 4.2.6.8 and 6.1.1.4'
Re Re -5.2083 5.8923 'International Tables Vol C Tables 4.2.6.8 and 6.1.1.4'

loop_
_geom_angle_atom_site_label_1
_geom_angle_atom_site_label_2
_geom_angle_atom_site_label_3
_geom_angle
_geom_angle_site_symmetry_1
_geom_angle_site_symmetry_3
_geom_angle_publ_flag
O4 Re1 N1 76.30(6) . . ?
O4 Re1 N2 81.18(6) . . ?
N2 Re1 N1 87.43(6) . . ?
C1 Re1 O4 96.07(7) . . ?
C1 Re1 N1 170.42(7) . . ?
C1 Re1 N2 97.21(7) . . ?
C1 Re1 C2 85.78(9) . . ?
C1 Re1 C3 83.60(9) . . ?
C2 Re1 O4 174.79(7) . . ?
C2 Re1 N1 102.33(8) . . ?
C2 Re1 N2 93.77(7) . . ?
C2 Re1 C3 88.94(9) . . ?
C3 Re1 O4 96.10(7) . . ?
C3 Re1 N1 91.39(7) . . ?
C3 Re1 N2 177.22(7) . . ?
C11 O4 Re1 115.85(12) . . ?
C12 N1 Re1 111.86(13) . . ?
C4 N1 Re1 129.46(14) . . ?
C4 N1 C12 118.37(17) . . ?
C16 N2 Re1 123.33(13) . . ?
C14 N2 Re1 129.94(14) . . ?
C14 N2 C16 105.72(17) . . ?
C6 C7 C12 116.99(19) . . ?
C6 C7 C8 123.71(19) . . ?
C8 C7 C12 119.30(19) . . ?
C15 N3 H3 123.7(18) . . ?
C14 N3 C15 108.65(18) . . ?
C14 N3 H3 125.4(18) . . ?
N3 C15 H15 127.0 . . ?
C16 C15 N3 105.90(18) . . ?
C16 C15 H15 127.0 . . ?
C9 C10 H10 119.6 . . ?
C11 C10 H10 119.6 . . ?
C11 C10 C9 120.8(2) . . ?
O1 C1 Re1 174.52(17) . . ?
O2 C2 Re1 178.19(19) . . ?
N1 C12 C7 122.70(18) . . ?
N1 C12 C11 116.62(18) . . ?
C7 C12 C11 120.67(18) . . ?
C10 C9 H9 119.2 . . ?
C8 C9 C10 121.6(2) . . ?
C8 C9 H9 119.2 . . ?
H13A C13 H13B 109.5 . . ?
H13A C13 H13C 109.5 . . ?
H13B C13 H13C 109.5 . . ?
C4 C13 H13A 109.5 . . ?
C4 C13 H13B 109.5 . . ?
C4 C13 H13C 109.5 . . ?
O3 C3 Re1 176.85(19) . . ?
H17A C17 H17B 109.5 . . ?
H17A C17 H17C 109.5 . . ?
H17B C17 H17C 109.5 . . ?
C14 C17 H17A 109.5 . . ?
C14 C17 H17B 109.5 . . ?
C14 C17 H17C 109.5 . . ?
N2 C16 H16 125.1 . . ?
C15 C16 N2 109.73(19) . . ?
C15 C16 H16 125.1 . . ?
C6 C5 H5 119.6 . . ?
C6 C5 C4 120.81(19) . . ?
C4 C5 H5 119.6 . . ?
N2 C14 N3 109.99(18) . . ?
N2 C14 C17 127.81(19) . . ?
N3 C14 C17 122.11(19) . . ?
C7 C6 H6 120.2 . . ?
C5 C6 C7 119.70(19) . . ?
C5 C6 H6 120.2 . . ?
N1 C4 C13 120.04(18) . . ?
N1 C4 C5 121.34(18) . . ?
C5 C4 C13 118.62(18) . . ?
C7 C8 H8 120.3 . . ?
C9 C8 C7 119.5(2) . . ?
C9 C8 H8 120.3 . . ?
O4 C11 C10 122.95(19) . . ?
O4 C11 C12 118.90(18) . . ?
C10 C11 C12 118.14(19) . . ?

loop_
_geom_bond_atom_site_label_1
_geom_bond_atom_site_label_2
_geom_bond_distance
_geom_bond_site_symmetry_2
_geom_bond_publ_flag
Re1 O4 2.1325(14) . ?
Re1 N1 2.2252(17) . ?
Re1 N2 2.2043(16) . ?
Re1 C1 1.904(2) . ?
Re1 C2 1.914(2) . ?
Re1 C3 1.921(2) . ?
O4 C11 1.330(2) . ?
O1 C1 1.159(3) . ?
O2 C2 1.158(3) . ?
O3 C3 1.152(3) . ?
N1 C12 1.385(3) . ?
N1 C4 1.335(3) . ?
N2 C16 1.390(3) . ?
N2 C14 1.334(3) . ?
C7 C12 1.416(3) . ?
C7 C6 1.410(3) . ?
C7 C8 1.415(3) . ?
N3 C15 1.371(3) . ?
N3 C14 1.346(3) . ?
N3 H3 0.77(3) . ?
C15 H15 0.9500 . ?
C15 C16 1.350(3) . ?
C10 H10 0.9500 . ?
C10 C9 1.408(3) . ?
C10 C11 1.387(3) . ?
C12 C11 1.429(3) . ?
C9 H9 0.9500 . ?
C9 C8 1.371(3) . ?
C13 H13A 0.9800 . ?
C13 H13B 0.9800 . ?
C13 H13C 0.9800 . ?
C13 C4 1.496(3) . ?
C17 H17A 0.9800 . ?
C17 H17B 0.9800 . ?
C17 H17C 0.9800 . ?
C17 C14 1.484(3) . ?
C16 H16 0.9500 . ?
C5 H5 0.9500 . ?
C5 C6 1.362(3) . ?
C5 C4 1.413(3) . ?
C6 H6 0.9500 . ?
C8 H8 0.9500 . ?

loop_
_geom_torsion_atom_site_label_1
_geom_torsion_atom_site_label_2
_geom_torsion_atom_site_label_3
_geom_torsion_atom_site_label_4
_geom_torsion
_geom_torsion_site_symmetry_1
_geom_torsion_site_symmetry_2
_geom_torsion_site_symmetry_3
_geom_torsion_site_symmetry_4
_geom_torsion_publ_flag
Re1 O4 C11 C10 -176.87(15) . . . . ?
Re1 O4 C11 C12 4.5(2) . . . . ?
Re1 N1 C12 C7 175.33(14) . . . . ?
Re1 N1 C12 C11 -5.6(2) . . . . ?
Re1 N1 C4 C13 9.1(3) . . . . ?
Re1 N1 C4 C5 -171.32(14) . . . . ?
Re1 N2 C16 C15 -168.96(14) . . . . ?
Re1 N2 C14 N3 168.17(14) . . . . ?
Re1 N2 C14 C17 -15.3(3) . . . . ?
N1 C12 C11 O4 1.1(3) . . . . ?
N1 C12 C11 C10 -177.66(17) . . . . ?
C7 C12 C11 O4 -179.90(17) . . . . ?
C7 C12 C11 C10 1.4(3) . . . . ?
N3 C15 C16 N2 -0.5(2) . . . . ?
C15 N3 C14 N2 0.1(2) . . . . ?
C15 N3 C14 C17 -176.7(2) . . . . ?
C10 C9 C8 C7 0.1(3) . . . . ?
C12 N1 C4 C13 -177.80(17) . . . . ?
C12 N1 C4 C5 1.7(3) . . . . ?
C12 C7 C6 C5 1.8(3) . . . . ?
C12 C7 C8 C9 0.7(3) . . . . ?
C9 C10 C11 O4 -179.28(18) . . . . ?
C9 C10 C11 C12 -0.6(3) . . . . ?
C16 N2 C14 N3 -0.4(2) . . . . ?
C16 N2 C14 C17 176.1(2) . . . . ?
C14 N2 C16 C15 0.6(2) . . . . ?
C14 N3 C15 C16 0.2(2) . . . . ?
C6 C7 C12 N1 -2.9(3) . . . . ?
C6 C7 C12 C11 178.13(18) . . . . ?
C6 C7 C8 C9 -178.86(19) . . . . ?
C6 C5 C4 N1 -2.8(3) . . . . ?
C6 C5 C4 C13 176.79(19) . . . . ?
C4 N1 C12 C7 1.1(3) . . . . ?
C4 N1 C12 C11 -179.88(17) . . . . ?
C4 C5 C6 C7 0.8(3) . . . . ?
C8 C7 C12 N1 177.57(18) . . . . ?
C8 C7 C12 C11 -1.4(3) . . . . ?
C8 C7 C6 C5 -178.64(19) . . . . ?
C11 C10 C9 C8 -0.1(3) . . . . ?
